data_9004698
loop_
_publ_author_name
'Sokolova, E. V.'
'Hawthorne, F. C.'
'Khomyakov, A. P.'

_publ_section_title
;
 The crystal chemistry of fersmanite, Ca4(Na,Ca)4(Ti,Nb)4(Si2O7)2O8F3
;
_journal_name_full 'The Canadian Mineralogist'
_journal_page_first 1421
_journal_page_last 1428
_journal_paper_doi 10.2113/gscanmin.40.5.1421
_journal_volume 40
_journal_year 2002
_chemical_formula_sum 'Ca5.49 F3 Fe0.03 Mn0.03 Na2.37 Nb1.61 O22 Si4 Sr0.08 Ti2.39'
_chemical_name_mineral Fersmanite
_space_group_IT_number 15
_symmetry_space_group_name_Hall '-C 2yc'
_symmetry_space_group_name_H-M 'C 1 2/c 1'
_cell_angle_alpha 90
_cell_angle_beta 97.19
_cell_angle_gamma 90
_cell_length_a 10.183
_cell_length_b 10.183
_cell_length_c 20.396
_cell_formula_units_Z 4
_cell_volume 2098.302
_database_code_amcsd 0005791
_exptl_crystal_density_diffrn 3.388
_cod_original_formula_sum '(Ti2.39 Nb1.61) Ca5.49 Fe.03 Mn.03 Na2.37 Sr.08 Si4 O22 F3'
_cod_database_code 9004698

loop_
_space_group_symop_operation_xyz
x,y,z
1/2+x,1/2+y,z
x,-y,1/2+z
1/2+x,1/2-y,1/2+z
-x,y,1/2-z
1/2-x,1/2+y,1/2-z
-x,-y,-z
1/2-x,1/2-y,-z

loop_
_atom_site_aniso_label
_atom_site_aniso_U_11
_atom_site_aniso_U_22
_atom_site_aniso_U_33
_atom_site_aniso_U_12
_atom_site_aniso_U_13
_atom_site_aniso_U_23
Ti-M1 0.01410 0.01460 0.01600 -0.00003 0.00143 -0.00018
Nb-M1 0.01410 0.01460 0.01600 -0.00003 0.00143 -0.00018
Ti-M2 0.01330 0.01470 0.01520 -0.00001 0.00043 -0.00040
Nb-M2 0.01330 0.01470 0.01520 -0.00001 0.00043 -0.00040
Ca-A1 0.01990 0.02100 0.01660 -0.00620 0.00110 0.00020
Fe-A1 0.01990 0.02100 0.01660 -0.00620 0.00110 0.00020
Mn-A1 0.01990 0.02100 0.01660 -0.00620 0.00110 0.00020
Ca-A2 0.01990 0.02070 0.01710 -0.00670 0.00090 -0.00030
Fe-A2 0.01990 0.02070 0.01710 -0.00670 0.00090 -0.00030
Mn-A2 0.01990 0.02070 0.01710 -0.00670 0.00090 -0.00030
Na-A3 0.02400 0.02360 0.02430 -0.00250 0.00450 0.00210
Ca-A3 0.02400 0.02360 0.02430 -0.00250 0.00450 0.00210
Sr-A3 0.02400 0.02360 0.02430 -0.00250 0.00450 0.00210
Na-A4 0.02120 0.02320 0.02360 0.00270 -0.00060 0.00230
Ca-A4 0.02120 0.02320 0.02360 0.00270 -0.00060 0.00230
Sr-A4 0.02120 0.02320 0.02360 0.00270 -0.00060 0.00230
Si1 0.01320 0.01460 0.01390 0.00000 -0.00080 -0.00220
Si2 0.01430 0.01480 0.01470 0.00030 0.00260 0.00220
O1 0.01950 0.02560 0.02350 0.00640 -0.00200 -0.00420
O2 0.02510 0.02050 0.02230 0.00510 -0.00210 -0.00560
O3 0.02940 0.02770 0.01610 -0.00780 0.00130 -0.00040
O4 0.02750 0.02560 0.03270 -0.01400 0.00300 0.00200
O5 0.02890 0.02090 0.02300 0.00740 0.00920 0.00490
O6 0.03210 0.03640 0.01600 -0.01000 0.00090 -0.00030
O7 0.02220 0.02900 0.02240 0.00590 0.00660 0.00900
O8 0.01880 0.01870 0.01920 -0.00300 0.00170 0.00110
O9 0.01980 0.01960 0.01690 -0.00220 0.00210 -0.00420
O10 0.01590 0.01470 0.01930 -0.00030 0.00220 -0.00140
O11 0.01850 0.02060 0.01600 0.00000 0.00260 0.00000
O12 0.02150 0.01750 0.02100 0.00000 -0.00220 0.00000
F1 0.02250 0.02380 0.01840 -0.00320 0.00180 -0.00080
F2 0.02600 0.02330 0.03000 0.00000 0.00190 0.00000

loop_
_atom_site_label
_atom_site_fract_x
_atom_site_fract_y
_atom_site_fract_z
_atom_site_occupancy
_atom_site_U_iso_or_equiv
Ti-M1 0.10817 0.56293 0.18725 0.59500 0.01490
Nb-M1 0.10817 0.56293 0.18725 0.40500 0.01490
Ti-M2 0.14013 0.81125 0.31258 0.60000 0.01450
Nb-M2 0.14013 0.81125 0.31258 0.40000 0.01450
Ca-A1 0.33102 1.06505 0.06387 0.98500 0.01920
Fe-A1 0.33102 1.06505 0.06387 0.00700 0.01920
Mn-A1 0.33102 1.06505 0.06387 0.00800 0.01920
Ca-A2 0.07673 0.81020 0.06675 0.98500 0.01940
Fe-A2 0.07673 0.81020 0.06675 0.00800 0.01940
Mn-A2 0.07673 0.81020 0.06675 0.00700 0.01940
Na-A3 0.38457 0.55893 0.30528 0.58000 0.02390
Ca-A3 0.38457 0.55893 0.30528 0.40000 0.02390
Sr-A3 0.38457 0.55893 0.30528 0.02000 0.02390
Na-A4 0.35750 0.81652 0.19449 0.60500 0.02300
Ca-A4 0.35750 0.81652 0.19449 0.37500 0.02300
Sr-A4 0.35750 0.81652 0.19449 0.02000 0.02300
Si1 -0.06952 0.70163 -0.08346 1.00000 0.01410
Si2 0.15357 0.92428 -0.08300 1.00000 0.01450
O1 -0.21050 0.75880 -0.11832 1.00000 0.02330
O2 -0.02130 0.56860 -0.11832 1.00000 0.02310
O3 -0.06220 0.68910 -0.00553 1.00000 0.02450
O4 0.03660 0.81300 -0.10396 1.00000 0.02870
O5 0.08780 1.05670 -0.11826 1.00000 0.02380
O6 0.18490 0.93650 -0.00537 1.00000 0.02830
O7 0.27730 0.86750 -0.11807 1.00000 0.02420
O8 0.25860 0.93710 0.28388 1.00000 0.01900
O9 0.19150 0.68720 0.24989 1.00000 0.01880
O10 0.02640 0.68690 0.35313 1.00000 0.01660
O11 0.00000 0.49630 0.25000 1.00000 0.01840
O12 0.00000 0.87870 0.25000 1.00000 0.02040
F1 0.22130 0.93850 0.13101 1.00000 0.02170
F2 0.50000 0.68760 0.25000 1.00000 0.02660

loop_
_cod_related_entry_id
_cod_related_entry_database
_cod_related_entry_code
1 AMCSD 0005791
